data_4037461
loop_
_publ_author_name
'Bailey, William F.'
'Lambert, Kyle M.'
'Stempel, Zachary D.'
'Wiberg, Kenneth B.'
'Mercado, Brandon Q.'

_publ_section_title
;
 Controlling the Conformational Energy of a Phenyl Group by Tuning the
 Strength of a Nonclassical CH&#x00B7;&#x00B7;&#x00B7;O Hydrogen Bond: The
 Case of 5-Phenyl-1,3-dioxane.
;
_journal_issue 24
_journal_name_full 'The Journal of organic chemistry'
_journal_page_first 12116
_journal_page_last 12127
_journal_paper_doi 10.1021/acs.joc.6b02428
_journal_volume 81
_journal_year 2016
_chemical_formula_moiety 'C14 H19 Cl O2'
_chemical_formula_sum 'C14 H19 Cl O2'
_chemical_formula_weight 254.74
_space_group_crystal_system monoclinic
_space_group_IT_number 14
_space_group_name_Hall '-P 2yn'
_space_group_name_H-M_alt 'P 1 21/n 1'
_atom_sites_solution_hydrogens mixed
_atom_sites_solution_primary direct
_atom_sites_solution_secondary difmap
_audit_creation_method SHELXL-2014/7
_cell_angle_alpha 90
_cell_angle_beta 95.208(3)
_cell_angle_gamma 90
_cell_formula_units_Z 8
_cell_length_a 11.2073(8)
_cell_length_b 11.4382(8)
_cell_length_c 20.9983(15)
_cell_measurement_reflns_used 1014
_cell_measurement_temperature 93(2)
_cell_measurement_theta_max 27.5
_cell_measurement_theta_min 1.8
_cell_volume 2680.7(3)
_computing_cell_refinement 'CrystalClear-SM Expert 2.0 r15 (Rigaku, 2011)'
_computing_data_collection 'CrystalClear-SM Expert 2.0 r15 (Rigaku, 2011)'
_computing_data_reduction 'CrystalClear-SM Expert 2.0 r15 (Rigaku, 2011)'
_computing_molecular_graphics
; 
Dolomanov, O.V.; Bourhis, L.J.; Gildea, R.J.; Howard, J.A.K.; Puschmann, H.,
OLEX2: A complete structure solution, refinement and analysis program
(2009). J. Appl. Cryst., 42, 339-341.
;
_computing_publication_material 'SHELXL-2013/2 (Sheldrick, 2014)'
_computing_structure_refinement 'SHELXL-2014/7 (Sheldrick, 2014)'
_computing_structure_solution 'SHELXT-2014/5 (Sheldrick, 2014)'
_diffrn_ambient_temperature 93(2)
_diffrn_detector_area_resol_mean 6.8
_diffrn_measured_fraction_theta_full 0.998
_diffrn_measured_fraction_theta_max 0.998
_diffrn_measurement_device_type 'Rigaku Mercury275R CCD'
_diffrn_measurement_method \w
_diffrn_radiation_type MoK\a
_diffrn_radiation_wavelength 0.71073
_diffrn_reflns_av_R_equivalents 0.0414
_diffrn_reflns_av_unetI/netI 0.0211
_diffrn_reflns_Laue_measured_fraction_full 0.998
_diffrn_reflns_Laue_measured_fraction_max 0.998
_diffrn_reflns_limit_h_max 14
_diffrn_reflns_limit_h_min -14
_diffrn_reflns_limit_k_max 14
_diffrn_reflns_limit_k_min -14
_diffrn_reflns_limit_l_max 27
_diffrn_reflns_limit_l_min -27
_diffrn_reflns_number 45954
_diffrn_reflns_point_group_measured_fraction_full 0.998
_diffrn_reflns_point_group_measured_fraction_max 0.998
_diffrn_reflns_theta_full 25.242
_diffrn_reflns_theta_max 27.627
_diffrn_reflns_theta_min 1.989
_diffrn_source 'Sealed Tube'
_exptl_absorpt_coefficient_mu 0.273
_exptl_absorpt_correction_T_max 0.978
_exptl_absorpt_correction_T_min 0.877
_exptl_absorpt_correction_type multi-scan
_exptl_absorpt_process_details 'Jacobson, R. (1998) Private Communication'
_exptl_crystal_colour Colorless
_exptl_crystal_density_diffrn 1.262
_exptl_crystal_density_method 'not measured'
_exptl_crystal_description Prism
_exptl_crystal_F_000 1088
_exptl_crystal_size_max 0.220
_exptl_crystal_size_mid 0.210
_exptl_crystal_size_min 0.080
_refine_diff_density_max 0.342
_refine_diff_density_min -0.293
_refine_diff_density_rms 0.052
_refine_ls_extinction_method none
_refine_ls_goodness_of_fit_ref 1.056
_refine_ls_hydrogen_treatment mixed
_refine_ls_matrix_type full
_refine_ls_number_parameters 321
_refine_ls_number_reflns 6225
_refine_ls_number_restraints 0
_refine_ls_restrained_S_all 1.056
_refine_ls_R_factor_all 0.0523
_refine_ls_R_factor_gt 0.0374
_refine_ls_shift/su_max 0.001
_refine_ls_shift/su_mean 0.000
_refine_ls_structure_factor_coef Fsqd
_refine_ls_weighting_details 'w=1/[\s^2^(Fo^2^)+(0.0476P)^2^+1.4536P] where P=(Fo^2^+2Fc^2^)/3'
_refine_ls_weighting_scheme calc
_refine_ls_wR_factor_gt 0.0925
_refine_ls_wR_factor_ref 0.1026
_reflns_Friedel_coverage 0.000
_reflns_number_gt 4980
_reflns_number_total 6225
_reflns_threshold_expression 'I > 2\s(I)'
_cod_data_source_file jo6b02428_si_003.cif
_cod_data_source_block mini-15050
_cod_original_sg_symbol_H-M 'P 21/n'
_cod_database_code 4037461
_shelx_shelxl_version_number 2014/7
_shelx_space_group_comment
; 
The symmetry employed for this shelxl refinement is uniquely defined 
by the following loop, which should always be used as a source of 
symmetry information in preference to the above space-group names. 
They are only intended as comments. 
;
_shelx_estimated_absorpt_t_min 0.942
_shelx_estimated_absorpt_t_max 0.978

loop_
_space_group_symop_operation_xyz
'x, y, z'
'-x+1/2, y+1/2, -z+1/2'
'-x, -y, -z'
'x-1/2, -y-1/2, z-1/2'

loop_
_atom_site_label
_atom_site_type_symbol
_atom_site_fract_x
_atom_site_fract_y
_atom_site_fract_z
_atom_site_U_iso_or_equiv
_atom_site_adp_type
_atom_site_occupancy
_atom_site_site_symmetry_order
_atom_site_calc_flag
_atom_site_refinement_flags_posn
_atom_site_refinement_flags_adp
Cl1A Cl 0.76813(3) 0.35569(4) 0.54864(2) 0.02634(10) Uani 1 1 d . .
O1A O 0.91087(9) 0.42980(9) 0.23800(5) 0.0193(2) Uani 1 1 d . .
O3A O 1.09756(9) 0.36702(9) 0.28027(5) 0.0190(2) Uani 1 1 d . .
C2A C 1.02021(12) 0.37956(13) 0.22434(7) 0.0183(3) Uani 1 1 d . .
H2A H 1.0589 0.4304 0.1934 0.022 Uiso 1 1 calc R U
C4A C 1.12375(13) 0.47631(13) 0.31120(7) 0.0215(3) Uani 1 1 d . .
H4AA H 1.1697 0.5258 0.2834 0.026 Uiso 1 1 calc R U
H4AB H 1.1744 0.4626 0.3516 0.026 Uiso 1 1 calc R U
C5A C 1.01058(13) 0.54026(13) 0.32559(7) 0.0210(3) Uani 1 1 d . .
H5A H 1.0336 0.6226 0.3371 0.025 Uiso 1 1 calc R U
C6A C 0.92863(14) 0.54441(13) 0.26365(7) 0.0225(3) Uani 1 1 d . .
H6AA H 0.8504 0.5786 0.2720 0.027 Uiso 1 1 calc R U
H6AB H 0.9648 0.5948 0.2322 0.027 Uiso 1 1 calc R U
C7A C 0.94954(13) 0.49013(13) 0.38049(7) 0.0189(3) Uani 1 1 d . .
C8A C 0.95418(14) 0.37297(14) 0.39668(7) 0.0223(3) Uani 1 1 d . .
H8A H 0.9941(18) 0.3215(18) 0.3726(10) 0.033(5) Uiso 1 1 d . .
C9A C 0.89858(14) 0.33052(14) 0.44822(7) 0.0230(3) Uani 1 1 d . .
H9A H 0.9024 0.2498 0.4588 0.028 Uiso 1 1 calc R U
C10A C 0.83770(13) 0.40750(14) 0.48370(7) 0.0217(3) Uani 1 1 d . .
C11A C 0.82983(14) 0.52430(14) 0.46875(8) 0.0251(3) Uani 1 1 d . .
H11A H 0.7866 0.5763 0.4934 0.030 Uiso 1 1 calc R U
C12A C 0.88595(14) 0.56448(14) 0.41718(8) 0.0248(3) Uani 1 1 d . .
H12A H 0.8809 0.6452 0.4065 0.030 Uiso 1 1 calc R U
C13A C 0.99617(13) 0.25940(13) 0.19489(7) 0.0213(3) Uani 1 1 d . .
C14A C 0.93361(15) 0.18118(14) 0.24015(8) 0.0266(3) Uani 1 1 d . .
H14A H 0.9858 0.1699 0.2797 0.040 Uiso 1 1 calc R U
H14B H 0.9162 0.1052 0.2198 0.040 Uiso 1 1 calc R U
H14C H 0.8586 0.2180 0.2501 0.040 Uiso 1 1 calc R U
C15A C 1.11545(15) 0.20565(15) 0.18148(8) 0.0289(4) Uani 1 1 d . .
H15A H 1.1551 0.2563 0.1523 0.043 Uiso 1 1 calc R U
H15B H 1.1016 0.1285 0.1619 0.043 Uiso 1 1 calc R U
H15C H 1.1665 0.1975 0.2217 0.043 Uiso 1 1 calc R U
C16A C 0.91803(15) 0.27401(16) 0.13216(8) 0.0299(4) Uani 1 1 d . .
H16A H 0.8394 0.3044 0.1409 0.045 Uiso 1 1 calc R U
H16B H 0.9081 0.1981 0.1107 0.045 Uiso 1 1 calc R U
H16C H 0.9563 0.3289 0.1046 0.045 Uiso 1 1 calc R U
Cl2 Cl 0.51181(4) 0.38173(4) 0.10806(2) 0.03072(11) Uani 1 1 d . .
O1B O 0.47699(9) 0.14686(9) 0.40287(5) 0.0219(2) Uani 1 1 d . .
O3B O 0.35516(10) 0.30391(9) 0.42281(5) 0.0218(2) Uani 1 1 d . .
C2B C 0.38889(13) 0.18925(13) 0.44067(7) 0.0204(3) Uani 1 1 d . .
H2B H 0.4217 0.1889 0.4866 0.024 Uiso 1 1 calc R U
C4B C 0.45406(15) 0.38228(14) 0.43030(8) 0.0251(3) Uani 1 1 d . .
H4BA H 0.4816 0.3893 0.4763 0.030 Uiso 1 1 calc R U
H4BB H 0.4279 0.4606 0.4146 0.030 Uiso 1 1 calc R U
C5B C 0.55715(14) 0.34158(14) 0.39423(8) 0.0246(3) Uani 1 1 d . .
H5B H 0.6291 0.3887 0.4098 0.030 Uiso 1 1 calc R U
C6B C 0.58308(14) 0.21470(14) 0.41280(8) 0.0256(3) Uani 1 1 d . .
H6BA H 0.6448 0.1828 0.3867 0.031 Uiso 1 1 calc R U
H6BB H 0.6145 0.2106 0.4584 0.031 Uiso 1 1 calc R U
C7B C 0.53965(13) 0.35450(13) 0.32262(8) 0.0214(3) Uani 1 1 d . .
C8B C 0.42892(13) 0.34894(13) 0.28743(8) 0.0218(3) Uani 1 1 d . .
H8B H 0.3589(17) 0.3388(16) 0.3086(9) 0.027(5) Uiso 1 1 d . .
C9B C 0.41945(13) 0.35782(13) 0.22143(8) 0.0220(3) Uani 1 1 d . .
H9B H 0.3433 0.3545 0.1976 0.026 Uiso 1 1 calc R U
C10B C 0.52171(14) 0.37156(13) 0.19082(8) 0.0224(3) Uani 1 1 d . .
C11B C 0.63265(14) 0.37728(13) 0.22433(8) 0.0252(3) Uani 1 1 d . .
H11B H 0.7027 0.3872 0.2026 0.030 Uiso 1 1 calc R U
C12B C 0.64073(14) 0.36845(13) 0.28974(8) 0.0246(3) Uani 1 1 d . .
H12B H 0.7173 0.3720 0.3131 0.030 Uiso 1 1 calc R U
C13B C 0.28026(14) 0.11039(13) 0.43261(7) 0.0207(3) Uani 1 1 d . .
C14B C 0.22744(14) 0.11119(14) 0.36306(7) 0.0234(3) Uani 1 1 d . .
H14D H 0.2037 0.1910 0.3506 0.035 Uiso 1 1 calc R U
H14E H 0.1571 0.0600 0.3583 0.035 Uiso 1 1 calc R U
H14F H 0.2876 0.0831 0.3356 0.035 Uiso 1 1 calc R U
C15B C 0.18780(15) 0.15425(15) 0.47555(8) 0.0276(3) Uani 1 1 d . .
H15D H 0.1604 0.2322 0.4615 0.041 Uiso 1 1 calc R U
H15E H 0.2239 0.1583 0.5198 0.041 Uiso 1 1 calc R U
H15F H 0.1195 0.1005 0.4731 0.041 Uiso 1 1 calc R U
C16B C 0.31901(16) -0.01268(14) 0.45317(8) 0.0287(3) Uani 1 1 d . .
H16D H 0.2492 -0.0647 0.4495 0.043 Uiso 1 1 calc R U
H16E H 0.3541 -0.0112 0.4976 0.043 Uiso 1 1 calc R U
H16F H 0.3786 -0.0413 0.4255 0.043 Uiso 1 1 calc R U

loop_
_atom_site_aniso_label
_atom_site_aniso_U_11
_atom_site_aniso_U_22
_atom_site_aniso_U_33
_atom_site_aniso_U_23
_atom_site_aniso_U_13
_atom_site_aniso_U_12
Cl1A 0.02583(19) 0.0342(2) 0.01957(18) -0.00304(15) 0.00544(14) -0.00388(15)
O1A 0.0164(5) 0.0210(5) 0.0204(5) -0.0011(4) 0.0016(4) 0.0005(4)
O3A 0.0170(5) 0.0213(5) 0.0185(5) -0.0030(4) 0.0000(4) 0.0002(4)
C2A 0.0151(6) 0.0226(7) 0.0175(7) -0.0001(5) 0.0030(5) -0.0012(5)
C4A 0.0181(7) 0.0235(7) 0.0230(7) -0.0051(6) 0.0014(6) -0.0043(6)
C5A 0.0222(7) 0.0179(7) 0.0231(7) -0.0033(6) 0.0026(6) -0.0014(6)
C6A 0.0245(8) 0.0190(7) 0.0241(8) 0.0017(6) 0.0025(6) 0.0015(6)
C7A 0.0165(7) 0.0199(7) 0.0198(7) -0.0029(5) -0.0007(5) -0.0015(5)
C8A 0.0249(7) 0.0228(7) 0.0193(7) -0.0023(6) 0.0029(6) 0.0051(6)
C9A 0.0255(7) 0.0229(7) 0.0207(7) 0.0007(6) 0.0028(6) 0.0032(6)
C10A 0.0179(7) 0.0295(8) 0.0175(7) -0.0029(6) 0.0009(5) -0.0025(6)
C11A 0.0227(7) 0.0244(8) 0.0291(8) -0.0098(6) 0.0078(6) -0.0026(6)
C12A 0.0247(8) 0.0185(7) 0.0316(8) -0.0051(6) 0.0052(6) -0.0014(6)
C13A 0.0202(7) 0.0246(8) 0.0196(7) -0.0051(6) 0.0037(6) -0.0025(6)
C14A 0.0287(8) 0.0221(8) 0.0297(8) -0.0035(6) 0.0069(7) -0.0044(6)
C15A 0.0244(8) 0.0325(9) 0.0307(9) -0.0112(7) 0.0071(7) 0.0010(7)
C16A 0.0271(8) 0.0417(10) 0.0207(8) -0.0076(7) 0.0004(6) -0.0066(7)
Cl2 0.0340(2) 0.0336(2) 0.0259(2) 0.00148(16) 0.00988(16) 0.00659(16)
O1B 0.0198(5) 0.0213(5) 0.0246(5) 0.0002(4) 0.0024(4) 0.0008(4)
O3B 0.0239(5) 0.0175(5) 0.0237(5) 0.0010(4) 0.0011(4) -0.0002(4)
C2B 0.0248(7) 0.0186(7) 0.0176(7) 0.0004(5) 0.0013(6) 0.0022(6)
C4B 0.0298(8) 0.0198(7) 0.0252(8) -0.0015(6) -0.0007(6) -0.0031(6)
C5B 0.0213(7) 0.0245(8) 0.0269(8) 0.0024(6) -0.0036(6) -0.0038(6)
C6B 0.0207(7) 0.0255(8) 0.0294(8) 0.0037(6) -0.0038(6) -0.0005(6)
C7B 0.0208(7) 0.0160(7) 0.0270(8) 0.0024(6) 0.0003(6) 0.0004(5)
C8B 0.0168(7) 0.0217(7) 0.0273(8) 0.0034(6) 0.0038(6) 0.0009(6)
C9B 0.0170(7) 0.0217(7) 0.0270(8) 0.0022(6) 0.0011(6) 0.0002(5)
C10B 0.0245(8) 0.0186(7) 0.0250(8) 0.0004(6) 0.0072(6) 0.0019(6)
C11B 0.0180(7) 0.0227(8) 0.0359(9) 0.0004(6) 0.0079(6) 0.0007(6)
C12B 0.0165(7) 0.0206(7) 0.0364(9) 0.0011(6) 0.0004(6) 0.0007(6)
C13B 0.0240(7) 0.0184(7) 0.0198(7) 0.0018(5) 0.0030(6) 0.0004(6)
C14B 0.0249(8) 0.0244(8) 0.0205(7) -0.0010(6) 0.0010(6) -0.0021(6)
C15B 0.0284(8) 0.0301(8) 0.0255(8) -0.0016(6) 0.0087(6) -0.0013(7)
C16B 0.0313(8) 0.0211(8) 0.0339(9) 0.0054(7) 0.0029(7) 0.0005(6)

loop_
_atom_type_symbol
_atom_type_description
_atom_type_scat_dispersion_real
_atom_type_scat_dispersion_imag
_atom_type_scat_source
C C 0.0033 0.0016 'International Tables Vol C Tables 4.2.6.8 and 6.1.1.4'
H H 0.0000 0.0000 'International Tables Vol C Tables 4.2.6.8 and 6.1.1.4'
Cl Cl 0.1484 0.1585 'International Tables Vol C Tables 4.2.6.8 and 6.1.1.4'
O O 0.0106 0.0060 'International Tables Vol C Tables 4.2.6.8 and 6.1.1.4'

loop_
_geom_angle_atom_site_label_1
_geom_angle_atom_site_label_2
_geom_angle_atom_site_label_3
_geom_angle
C2A O1A C6A 111.02(11)
C2A O3A C4A 112.18(11)
O3A C2A O1A 110.78(11)
O3A C2A C13A 108.74(12)
O1A C2A C13A 109.06(11)
O3A C2A H2A 109.4
O1A C2A H2A 109.4
C13A C2A H2A 109.4
O3A C4A C5A 111.82(12)
O3A C4A H4AA 109.3
C5A C4A H4AA 109.3
O3A C4A H4AB 109.3
C5A C4A H4AB 109.3
H4AA C4A H4AB 107.9
C7A C5A C4A 114.49(13)
C7A C5A C6A 112.63(12)
C4A C5A C6A 107.15(12)
C7A C5A H5A 107.4
C4A C5A H5A 107.4
C6A C5A H5A 107.4
O1A C6A C5A 110.30(12)
O1A C6A H6AA 109.6
C5A C6A H6AA 109.6
O1A C6A H6AB 109.6
C5A C6A H6AB 109.6
H6AA C6A H6AB 108.1
C8A C7A C12A 117.86(14)
C8A C7A C5A 123.21(13)
C12A C7A C5A 118.92(13)
C7A C8A C9A 121.50(14)
C7A C8A H8A 119.7(13)
C9A C8A H8A 118.8(13)
C10A C9A C8A 118.68(15)
C10A C9A H9A 120.7
C8A C9A H9A 120.7
C11A C10A C9A 121.61(14)
C11A C10A Cl1A 119.19(12)
C9A C10A Cl1A 119.20(12)
C10A C11A C12A 118.63(14)
C10A C11A H11A 120.7
C12A C11A H11A 120.7
C11A C12A C7A 121.71(15)
C11A C12A H12A 119.1
C7A C12A H12A 119.1
C15A C13A C2A 108.32(12)
C15A C13A C14A 109.90(14)
C2A C13A C14A 110.61(12)
C15A C13A C16A 109.28(13)
C2A C13A C16A 108.61(13)
C14A C13A C16A 110.07(13)
C13A C14A H14A 109.5
C13A C14A H14B 109.5
H14A C14A H14B 109.5
C13A C14A H14C 109.5
H14A C14A H14C 109.5
H14B C14A H14C 109.5
C13A C15A H15A 109.5
C13A C15A H15B 109.5
H15A C15A H15B 109.5
C13A C15A H15C 109.5
H15A C15A H15C 109.5
H15B C15A H15C 109.5
C13A C16A H16A 109.5
C13A C16A H16B 109.5
H16A C16A H16B 109.5
C13A C16A H16C 109.5
H16A C16A H16C 109.5
H16B C16A H16C 109.5
C2B O1B C6B 110.48(12)
C2B O3B C4B 111.72(12)
O3B C2B O1B 110.86(12)
O3B C2B C13B 109.40(12)
O1B C2B C13B 109.27(12)
O3B C2B H2B 109.1
O1B C2B H2B 109.1
C13B C2B H2B 109.1
O3B C4B C5B 111.94(13)
O3B C4B H4BA 109.2
C5B C4B H4BA 109.2
O3B C4B H4BB 109.2
C5B C4B H4BB 109.2
H4BA C4B H4BB 107.9
C7B C5B C4B 115.72(13)
C7B C5B C6B 110.70(13)
C4B C5B C6B 107.57(13)
C7B C5B H5B 107.5
C4B C5B H5B 107.5
C6B C5B H5B 107.5
O1B C6B C5B 110.21(12)
O1B C6B H6BA 109.6
C5B C6B H6BA 109.6
O1B C6B H6BB 109.6
C5B C6B H6BB 109.6
H6BA C6B H6BB 108.1
C8B C7B C12B 118.12(15)
C8B C7B C5B 123.82(14)
C12B C7B C5B 118.01(14)
C9B C8B C7B 120.91(14)
C9B C8B H8B 119.3(11)
C7B C8B H8B 119.8(11)
C10B C9B C8B 119.06(14)
C10B C9B H9B 120.5
C8B C9B H9B 120.5
C9B C10B C11B 121.40(15)
C9B C10B Cl2 119.76(13)
C11B C10B Cl2 118.84(12)
C12B C11B C10B 118.93(14)
C12B C11B H11B 120.5
C10B C11B H11B 120.5
C11B C12B C7B 121.58(15)
C11B C12B H12B 119.2
C7B C12B H12B 119.2
C2B C13B C15B 108.79(13)
C2B C13B C16B 108.27(13)
C15B C13B C16B 109.21(13)
C2B C13B C14B 110.01(12)
C15B C13B C14B 109.87(13)
C16B C13B C14B 110.65(13)
C13B C14B H14D 109.5
C13B C14B H14E 109.5
H14D C14B H14E 109.5
C13B C14B H14F 109.5
H14D C14B H14F 109.5
H14E C14B H14F 109.5
C13B C15B H15D 109.5
C13B C15B H15E 109.5
H15D C15B H15E 109.5
C13B C15B H15F 109.5
H15D C15B H15F 109.5
H15E C15B H15F 109.5
C13B C16B H16D 109.5
C13B C16B H16E 109.5
H16D C16B H16E 109.5
C13B C16B H16F 109.5
H16D C16B H16F 109.5
H16E C16B H16F 109.5

loop_
_geom_bond_atom_site_label_1
_geom_bond_atom_site_label_2
_geom_bond_distance
Cl1A C10A 1.7355(15)
O1A C2A 1.4064(17)
O1A C6A 1.4244(18)
O3A C2A 1.4024(17)
O3A C4A 1.4270(17)
C2A C13A 1.521(2)
C2A H2A 1.0000
C4A C5A 1.518(2)
C4A H4AA 0.9900
C4A H4AB 0.9900
C5A C7A 1.506(2)
C5A C6A 1.523(2)
C5A H5A 1.0000
C6A H6AA 0.9900
C6A H6AB 0.9900
C7A C8A 1.382(2)
C7A C12A 1.387(2)
C8A C9A 1.385(2)
C8A H8A 0.92(2)
C9A C10A 1.374(2)
C9A H9A 0.9500
C10A C11A 1.373(2)
C11A C12A 1.379(2)
C11A H11A 0.9500
C12A H12A 0.9500
C13A C15A 1.521(2)
C13A C14A 1.522(2)
C13A C16A 1.523(2)
C14A H14A 0.9800
C14A H14B 0.9800
C14A H14C 0.9800
C15A H15A 0.9800
C15A H15B 0.9800
C15A H15C 0.9800
C16A H16A 0.9800
C16A H16B 0.9800
C16A H16C 0.9800
Cl2 C10B 1.7351(16)
O1B C2B 1.4079(18)
O1B C6B 1.4192(18)
O3B C2B 1.4063(17)
O3B C4B 1.4231(19)
C2B C13B 1.512(2)
C2B H2B 1.0000
C4B C5B 1.511(2)
C4B H4BA 0.9900
C4B H4BB 0.9900
C5B C7B 1.506(2)
C5B C6B 1.524(2)
C5B H5B 1.0000
C6B H6BA 0.9900
C6B H6BB 0.9900
C7B C8B 1.387(2)
C7B C12B 1.388(2)
C8B C9B 1.384(2)
C8B H8B 0.94(2)
C9B C10B 1.373(2)
C9B H9B 0.9500
C10B C11B 1.374(2)
C11B C12B 1.372(2)
C11B H11B 0.9500
C12B H12B 0.9500
C13B C15B 1.519(2)
C13B C16B 1.524(2)
C13B C14B 1.525(2)
C14B H14D 0.9800
C14B H14E 0.9800
C14B H14F 0.9800
C15B H15D 0.9800
C15B H15E 0.9800
C15B H15F 0.9800
C16B H16D 0.9800
C16B H16E 0.9800
C16B H16F 0.9800

loop_
_geom_hbond_atom_site_label_D
_geom_hbond_atom_site_label_H
_geom_hbond_atom_site_label_A
_geom_hbond_distance_DH
_geom_hbond_distance_HA
_geom_hbond_distance_DA
_geom_hbond_angle_DHA
C8A H8A O3A 0.92(2) 2.41(2) 3.0456(18) 126.8(16)
C8B H8B O3B 0.94(2) 2.435(19) 3.0752(19) 125.0(14)

loop_
_geom_torsion_atom_site_label_1
_geom_torsion_atom_site_label_2
_geom_torsion_atom_site_label_3
_geom_torsion_atom_site_label_4
_geom_torsion
C4A O3A C2A O1A -59.63(14)
C4A O3A C2A C13A -179.47(11)
C6A O1A C2A O3A 62.40(14)
C6A O1A C2A C13A -177.95(11)
C2A O3A C4A C5A 55.49(15)
O3A C4A C5A C7A 74.34(16)
O3A C4A C5A C6A -51.34(16)
C2A O1A C6A C5A -60.44(15)
C7A C5A C6A O1A -73.07(15)
C4A C5A C6A O1A 53.71(15)
C4A C5A C7A C8A -30.1(2)
C6A C5A C7A C8A 92.65(17)
C4A C5A C7A C12A 149.46(14)
C6A C5A C7A C12A -87.78(16)
C12A C7A C8A C9A -0.7(2)
C5A C7A C8A C9A 178.86(14)
C7A C8A C9A C10A 0.0(2)
C8A C9A C10A C11A 0.8(2)
C8A C9A C10A Cl1A -179.72(12)
C9A C10A C11A C12A -0.8(2)
Cl1A C10A C11A C12A 179.72(12)
C10A C11A C12A C7A 0.0(2)
C8A C7A C12A C11A 0.7(2)
C5A C7A C12A C11A -178.87(14)
O3A C2A C13A C15A -58.16(15)
O1A C2A C13A C15A -179.07(12)
O3A C2A C13A C14A 62.34(15)
O1A C2A C13A C14A -58.56(16)
O3A C2A C13A C16A -176.75(11)
O1A C2A C13A C16A 62.34(15)
C4B O3B C2B O1B -60.19(15)
C4B O3B C2B C13B 179.23(12)
C6B O1B C2B O3B 63.25(15)
C6B O1B C2B C13B -176.09(12)
C2B O3B C4B C5B 55.25(16)
O3B C4B C5B C7B 73.29(17)
O3B C4B C5B C6B -51.05(17)
C2B O1B C6B C5B -60.58(16)
C7B C5B C6B O1B -73.69(16)
C4B C5B C6B O1B 53.63(17)
C4B C5B C7B C8B -30.0(2)
C6B C5B C7B C8B 92.70(18)
C4B C5B C7B C12B 152.48(14)
C6B C5B C7B C12B -84.82(17)
C12B C7B C8B C9B -0.4(2)
C5B C7B C8B C9B -177.93(14)
C7B C8B C9B C10B 0.4(2)
C8B C9B C10B C11B -0.4(2)
C8B C9B C10B Cl2 179.51(12)
C9B C10B C11B C12B 0.3(2)
Cl2 C10B C11B C12B -179.56(12)
C10B C11B C12B C7B -0.3(2)
C8B C7B C12B C11B 0.4(2)
C5B C7B C12B C11B 178.03(14)
O3B C2B C13B C15B -60.63(15)
O1B C2B C13B C15B 177.83(12)
O3B C2B C13B C16B -179.20(12)
O1B C2B C13B C16B 59.26(16)
O3B C2B C13B C14B 59.77(15)
O1B C2B C13B C14B -61.77(15)
